data_4125630
loop_
_publ_author_name
'Ke, Chun-Hung'
'Chen, Chien-Hong'
'Tsai, Ming-Li'
'Wang, Hsuan-Chi'
'Tsai, Fu-Te'
'Chiang, Yun-Wei'
'Shih, Wei-Chih'
'Bohle, D. Scott'
'Liaw, Wen-Feng'

_publ_section_title
;
 {Fe(NO)2}(9) Dinitrosyl Iron Complex Acting as a Vehicle for the NO
 Radical.
;
_journal_issue 1
_journal_name_full 'Journal of the American Chemical Society'
_journal_page_first 67
_journal_page_last 70
_journal_paper_doi 10.1021/jacs.6b11454
_journal_volume 139
_journal_year 2017
_chemical_absolute_configuration rm
_chemical_formula_sum 'C24 H32 B F4 Fe N5 O3'
_chemical_formula_weight 581.20
_space_group_crystal_system orthorhombic
_space_group_IT_number 19
_space_group_name_Hall 'P 2ac 2ab'
_space_group_name_H-M_alt 'P 21 21 21'
_symmetry_space_group_name_Hall 'P 2ac 2ab'
_symmetry_space_group_name_H-M 'P 21 21 21'
_atom_sites_solution_hydrogens geom
_audit_creation_method SHELXL-2014/6
_cell_angle_alpha 90
_cell_angle_beta 90
_cell_angle_gamma 90
_cell_formula_units_Z 4
_cell_length_a 10.9335(5)
_cell_length_b 12.7302(6)
_cell_length_c 19.1398(8)
_cell_measurement_reflns_used 9971
_cell_measurement_temperature 100(2)
_cell_measurement_theta_max 26.3680
_cell_measurement_theta_min 2.4556
_cell_volume 2664.0(2)
_computing_cell_refinement 'SAINT V8.34A (Bruker AXS Inc., 2013)'
_computing_data_collection 'Bruker APEX2'
_computing_data_reduction 'SAINT V8.34A (Bruker AXS Inc., 2013)'
_computing_molecular_graphics 'Bruker SHELXTL'
_computing_publication_material 'Bruker SHELXTL'
_computing_structure_refinement 'SHELXL-2014/6 (Sheldrick, 2014)'
_computing_structure_solution 'SHELXS-97 (Sheldrick 2008)'
_diffrn_ambient_temperature 100(2)
_diffrn_detector_area_resol_mean 8.3333
_diffrn_measured_fraction_theta_full 0.999
_diffrn_measured_fraction_theta_max 0.999
_diffrn_measurement_device_type 'Bruker APEX-II CCD'
_diffrn_measurement_method '\f and \w scans'
_diffrn_radiation_type MoK\a
_diffrn_radiation_wavelength 0.71073
_diffrn_reflns_av_R_equivalents 0.0260
_diffrn_reflns_av_unetI/netI 0.0280
_diffrn_reflns_Laue_measured_fraction_full 0.999
_diffrn_reflns_Laue_measured_fraction_max 0.999
_diffrn_reflns_limit_h_max 13
_diffrn_reflns_limit_h_min -13
_diffrn_reflns_limit_k_max 15
_diffrn_reflns_limit_k_min -15
_diffrn_reflns_limit_l_max 23
_diffrn_reflns_limit_l_min -23
_diffrn_reflns_number 24322
_diffrn_reflns_point_group_measured_fraction_full 0.999
_diffrn_reflns_point_group_measured_fraction_max 0.999
_diffrn_reflns_theta_full 25.242
_diffrn_reflns_theta_max 26.369
_diffrn_reflns_theta_min 1.921
_exptl_absorpt_coefficient_mu 0.630
_exptl_absorpt_correction_T_max 0.9485
_exptl_absorpt_correction_T_min 0.8642
_exptl_absorpt_correction_type multi-scan
_exptl_absorpt_process_details 'SADABS V2014/4 (Bruker AXS Inc.)'
_exptl_crystal_colour black
_exptl_crystal_density_diffrn 1.449
_exptl_crystal_density_meas ?
_exptl_crystal_density_method 'not measured'
_exptl_crystal_description lump
_exptl_crystal_F_000 1208
_exptl_crystal_size_max 0.16
_exptl_crystal_size_mid 0.14
_exptl_crystal_size_min 0.13
_refine_diff_density_max 0.437
_refine_diff_density_min -0.660
_refine_diff_density_rms 0.220
_refine_ls_abs_structure_details
;
 Flack x determined using 2209 quotients [(I+)-(I-)]/[(I+)+(I-)]
 (Parsons, Flack and Wagner, Acta Cryst. B69 (2013) 249-259).
;
_refine_ls_abs_structure_Flack 0.003(4)
_refine_ls_extinction_method none
_refine_ls_goodness_of_fit_ref 1.192
_refine_ls_hydrogen_treatment constr
_refine_ls_matrix_type full
_refine_ls_number_parameters 349
_refine_ls_number_reflns 5445
_refine_ls_number_restraints 0
_refine_ls_restrained_S_all 1.192
_refine_ls_R_factor_all 0.0254
_refine_ls_R_factor_gt 0.0220
_refine_ls_shift/su_max 0.001
_refine_ls_shift/su_mean 0.000
_refine_ls_structure_factor_coef Fsqd
_refine_ls_weighting_details 'w=1/[\s^2^(Fo^2^)+(0.0448P)^2^] where P=(Fo^2^+2Fc^2^)/3'
_refine_ls_weighting_scheme calc
_refine_ls_wR_factor_gt 0.0616
_refine_ls_wR_factor_ref 0.0751
_reflns_Friedel_coverage 0.774
_reflns_Friedel_fraction_full 1.000
_reflns_Friedel_fraction_max 1.000
_reflns_number_gt 5238
_reflns_number_total 5445
_reflns_threshold_expression 'I > 2\s(I)'
_cod_data_source_file ja6b11454_si_002.cif
_cod_data_source_block 3-Et
_cod_depositor_comments
;
The following automatic conversions were performed:

'_exptl_crystal_density_meas' value 'not measured' was changed to '?'
- the value is perceived as not measured.

Automatic conversion script
Id: cif_fix_values 4973 2017-02-22 13:04:09Z antanas 
;
_cod_database_code 4125630
_shelx_space_group_comment
;
The symmetry employed for this shelxl refinement is uniquely defined
by the following loop, which should always be used as a source of
symmetry information in preference to the above space-group names.
They are only intended as comments.
;
_shelxl_version_number 2014/6

loop_
_space_group_symop_operation_xyz
'x, y, z'
'-x+1/2, -y, z+1/2'
'-x, y+1/2, -z+1/2'
'x+1/2, -y+1/2, -z'

loop_
_atom_site_label
_atom_site_type_symbol
_atom_site_fract_x
_atom_site_fract_y
_atom_site_fract_z
_atom_site_U_iso_or_equiv
_atom_site_adp_type
_atom_site_occupancy
_atom_site_site_symmetry_order
_atom_site_calc_flag
_atom_site_refinement_flags_posn
_atom_site_refinement_flags_adp
Fe1 Fe 0.42324(3) 0.71337(3) 0.74619(2) 0.01141(10) Uani 1 1 d . .
N1 N 0.42181(19) 0.84518(17) 0.73960(10) 0.0170(4) Uani 1 1 d . .
N2 N 0.5417(2) 0.67043(18) 0.79594(10) 0.0167(5) Uani 1 1 d . .
N3 N 0.5338(2) 0.68704(19) 0.66065(10) 0.0190(5) Uani 1 1 d . .
N4 N 0.28714(19) 0.65018(16) 0.68098(9) 0.0108(4) Uani 1 1 d . .
N5 N 0.28037(19) 0.67340(16) 0.81404(9) 0.0112(4) Uani 1 1 d . .
O1 O 0.44303(19) 0.93409(15) 0.73974(10) 0.0311(5) Uani 1 1 d . .
O2 O 0.62393(19) 0.66639(18) 0.83397(10) 0.0318(5) Uani 1 1 d . .
O3 O 0.60014(17) 0.74797(17) 0.63966(9) 0.0279(5) Uani 1 1 d . .
C1 C 0.2983(2) 0.6584(2) 0.60587(11) 0.0116(5) Uani 1 1 d . .
C2 C 0.3556(2) 0.5769(2) 0.56938(12) 0.0136(5) Uani 1 1 d . .
C3 C 0.3771(2) 0.5928(2) 0.49804(11) 0.0168(5) Uani 1 1 d . .
H3 H 0.4166 0.5395 0.4716 0.020 Uiso 1 1 calc R U
C4 C 0.3419(2) 0.6848(2) 0.46544(12) 0.0202(6) Uani 1 1 d . .
H4 H 0.3589 0.6946 0.4172 0.024 Uiso 1 1 calc R U
C5 C 0.2820(2) 0.7631(2) 0.50250(12) 0.0176(5) Uani 1 1 d . .
H5 H 0.2563 0.8250 0.4791 0.021 Uiso 1 1 calc R U
C6 C 0.2589(2) 0.7517(2) 0.57427(12) 0.0142(5) Uani 1 1 d . .
C7 C 0.3881(2) 0.4763(2) 0.60633(12) 0.0175(5) Uani 1 1 d . .
H7A H 0.3115 0.4415 0.6213 0.021 Uiso 1 1 calc R U
H7B H 0.4350 0.4939 0.6490 0.021 Uiso 1 1 calc R U
C8 C 0.4623(2) 0.3988(2) 0.56327(14) 0.0234(6) Uani 1 1 d . .
H8A H 0.4140 0.3757 0.5230 0.035 Uiso 1 1 calc R U
H8B H 0.4834 0.3378 0.5922 0.035 Uiso 1 1 calc R U
H8C H 0.5375 0.4328 0.5469 0.035 Uiso 1 1 calc R U
C9 C 0.1890(2) 0.8343(2) 0.61450(12) 0.0179(5) Uani 1 1 d . .
H9A H 0.1011 0.8157 0.6133 0.021 Uiso 1 1 calc R U
H9B H 0.2157 0.8315 0.6639 0.021 Uiso 1 1 calc R U
C10 C 0.2024(3) 0.9459(2) 0.58926(16) 0.0314(7) Uani 1 1 d . .
H10A H 0.2891 0.9652 0.5889 0.047 Uiso 1 1 calc R U
H10B H 0.1576 0.9931 0.6206 0.047 Uiso 1 1 calc R U
H10C H 0.1690 0.9518 0.5419 0.047 Uiso 1 1 calc R U
C11 C 0.2839(2) 0.69960(19) 0.88774(10) 0.0113(5) Uani 1 1 d . .
C12 C 0.2341(2) 0.7953(2) 0.90864(11) 0.0131(5) Uani 1 1 d . .
C13 C 0.2415(2) 0.8195(2) 0.97999(11) 0.0161(5) Uani 1 1 d . .
H13 H 0.2056 0.8827 0.9965 0.019 Uiso 1 1 calc R U
C14 C 0.2990(2) 0.7544(2) 1.02659(11) 0.0181(5) Uani 1 1 d . .
H14 H 0.3051 0.7741 1.0743 0.022 Uiso 1 1 calc R U
C15 C 0.3483(2) 0.6594(2) 1.00407(11) 0.0156(5) Uani 1 1 d . .
H15 H 0.3879 0.6147 1.0368 0.019 Uiso 1 1 calc R U
C16 C 0.3406(2) 0.6289(2) 0.93415(11) 0.0132(5) Uani 1 1 d . .
C17 C 0.2220(3) 0.9830(2) 0.86443(14) 0.0257(6) Uani 1 1 d . .
H17A H 0.1953 1.0134 0.9089 0.038 Uiso 1 1 calc R U
H17B H 0.1900 1.0252 0.8258 0.038 Uiso 1 1 calc R U
H17C H 0.3115 0.9823 0.8625 0.038 Uiso 1 1 calc R U
C18 C 0.1741(2) 0.8713(2) 0.85839(13) 0.0193(6) Uani 1 1 d . .
H18A H 0.0848 0.8716 0.8671 0.023 Uiso 1 1 calc R U
H18B H 0.1875 0.8461 0.8100 0.023 Uiso 1 1 calc R U
C19 C 0.3844(2) 0.5228(2) 0.90882(11) 0.0162(5) Uani 1 1 d . .
H19A H 0.4401 0.5338 0.8687 0.019 Uiso 1 1 calc R U
H19B H 0.3129 0.4826 0.8917 0.019 Uiso 1 1 calc R U
C20 C 0.4506(2) 0.4569(2) 0.96347(13) 0.0205(6) Uani 1 1 d . .
H20A H 0.5182 0.4976 0.9834 0.031 Uiso 1 1 calc R U
H20B H 0.4829 0.3931 0.9415 0.031 Uiso 1 1 calc R U
H20C H 0.3932 0.4374 1.0006 0.031 Uiso 1 1 calc R U
C21 C 0.1879(2) 0.62063(18) 0.70945(11) 0.0112(5) Uani 1 1 d . .
C22 C 0.1844(2) 0.63132(19) 0.78769(11) 0.0112(5) Uani 1 1 d . .
C23 C 0.0757(2) 0.5844(2) 0.67250(11) 0.0159(5) Uani 1 1 d . .
H23A H 0.0906 0.5839 0.6220 0.024 Uiso 1 1 calc R U
H23B H 0.0079 0.6322 0.6830 0.024 Uiso 1 1 calc R U
H23C H 0.0548 0.5133 0.6881 0.024 Uiso 1 1 calc R U
C24 C 0.0720(2) 0.6007(2) 0.82693(11) 0.0161(5) Uani 1 1 d . .
H24A H 0.0851 0.6122 0.8770 0.024 Uiso 1 1 calc R U
H24B H 0.0542 0.5264 0.8185 0.024 Uiso 1 1 calc R U
H24C H 0.0030 0.6436 0.8111 0.024 Uiso 1 1 calc R U
F1 F 0.96227(16) 0.84406(15) 0.71756(9) 0.0363(4) Uani 1 1 d . .
F2 F 0.76555(16) 0.89768(14) 0.73104(8) 0.0335(4) Uani 1 1 d . .
F3 F 0.81020(16) 0.72334(14) 0.72497(9) 0.0372(4) Uani 1 1 d . .
F4 F 0.86548(15) 0.81833(14) 0.82032(7) 0.0299(4) Uani 1 1 d . .
B1 B 0.8498(3) 0.8205(2) 0.74835(15) 0.0190(6) Uani 1 1 d . .

loop_
_atom_site_aniso_label
_atom_site_aniso_U_11
_atom_site_aniso_U_22
_atom_site_aniso_U_33
_atom_site_aniso_U_23
_atom_site_aniso_U_13
_atom_site_aniso_U_12
Fe1 0.01227(17) 0.01285(19) 0.00911(14) 0.00072(13) -0.00033(13) -0.00222(13)
N1 0.0192(11) 0.0164(12) 0.0155(9) 0.0015(8) -0.0001(9) -0.0017(9)
N2 0.0164(11) 0.0188(11) 0.0151(9) 0.0013(8) 0.0004(8) -0.0030(10)
N3 0.0143(10) 0.0295(13) 0.0132(9) 0.0003(9) 0.0003(8) -0.0005(11)
N4 0.0141(10) 0.0091(10) 0.0092(8) -0.0007(7) -0.0011(8) 0.0008(8)
N5 0.0143(10) 0.0102(10) 0.0089(8) 0.0005(8) 0.0011(7) 0.0004(9)
O1 0.0436(13) 0.0160(11) 0.0337(10) 0.0019(8) -0.0016(10) -0.0084(9)
O2 0.0219(10) 0.0445(14) 0.0291(10) 0.0091(10) -0.0129(9) -0.0023(10)
O3 0.0208(10) 0.0419(12) 0.0208(8) 0.0041(8) 0.0057(8) -0.0071(10)
C1 0.0101(11) 0.0165(13) 0.0081(9) -0.0002(9) -0.0012(8) -0.0040(10)
C2 0.0094(11) 0.0177(13) 0.0137(10) -0.0019(10) -0.0023(9) -0.0020(10)
C3 0.0140(12) 0.0243(14) 0.0120(10) -0.0051(10) 0.0013(9) -0.0014(11)
C4 0.0188(13) 0.0329(16) 0.0089(10) 0.0011(10) 0.0006(9) -0.0059(12)
C5 0.0189(13) 0.0206(14) 0.0134(10) 0.0060(10) -0.0034(9) -0.0042(11)
C6 0.0108(12) 0.0173(12) 0.0146(10) 0.0009(9) -0.0016(8) -0.0031(10)
C7 0.0174(13) 0.0189(14) 0.0162(10) -0.0001(10) -0.0016(9) 0.0009(11)
C8 0.0199(13) 0.0209(14) 0.0295(13) -0.0026(12) 0.0005(11) 0.0030(12)
C9 0.0184(14) 0.0196(14) 0.0157(11) 0.0031(10) 0.0008(9) 0.0019(11)
C10 0.0324(17) 0.0207(15) 0.0411(16) 0.0064(12) 0.0136(14) 0.0055(13)
C11 0.0112(11) 0.0143(13) 0.0084(9) -0.0008(9) 0.0009(8) -0.0034(10)
C12 0.0101(11) 0.0149(12) 0.0143(10) 0.0003(9) -0.0012(8) -0.0024(10)
C13 0.0170(13) 0.0150(13) 0.0162(10) -0.0046(9) 0.0037(9) -0.0007(11)
C14 0.0182(13) 0.0254(14) 0.0106(9) -0.0036(9) 0.0016(9) -0.0051(12)
C15 0.0157(12) 0.0212(14) 0.0100(10) 0.0027(10) -0.0008(9) -0.0021(11)
C16 0.0108(11) 0.0162(13) 0.0127(10) 0.0014(9) 0.0016(9) -0.0023(10)
C17 0.0271(15) 0.0178(14) 0.0320(14) 0.0029(12) -0.0076(12) 0.0006(13)
C18 0.0189(14) 0.0185(14) 0.0206(11) -0.0018(10) -0.0037(10) 0.0034(11)
C19 0.0207(13) 0.0148(13) 0.0132(10) 0.0017(9) 0.0031(9) 0.0014(11)
C20 0.0200(14) 0.0179(14) 0.0236(12) 0.0034(10) -0.0034(10) 0.0018(11)
C21 0.0143(13) 0.0075(12) 0.0116(9) -0.0004(9) 0.0001(9) 0.0010(10)
C22 0.0133(13) 0.0094(11) 0.0110(9) 0.0009(9) -0.0002(9) 0.0016(10)
C23 0.0153(12) 0.0209(13) 0.0114(9) -0.0011(9) -0.0007(9) -0.0051(12)
C24 0.0159(13) 0.0197(13) 0.0128(9) 0.0004(9) 0.0013(10) -0.0034(12)
F1 0.0334(10) 0.0426(11) 0.0328(8) 0.0019(8) 0.0175(8) -0.0018(9)
F2 0.0355(10) 0.0298(10) 0.0351(9) -0.0012(7) -0.0098(7) 0.0119(8)
F3 0.0382(10) 0.0245(10) 0.0489(10) -0.0125(8) -0.0072(8) -0.0006(8)
F4 0.0337(9) 0.0405(10) 0.0155(7) 0.0046(7) -0.0001(6) -0.0007(8)
B1 0.0215(14) 0.0204(15) 0.0152(12) -0.0001(12) 0.0012(11) 0.0027(12)

loop_
_atom_type_symbol
_atom_type_description
_atom_type_scat_dispersion_real
_atom_type_scat_dispersion_imag
_atom_type_scat_source
C C 0.0033 0.0016 'International Tables Vol C Tables 4.2.6.8 and 6.1.1.4'
H H 0.0000 0.0000 'International Tables Vol C Tables 4.2.6.8 and 6.1.1.4'
B B 0.0013 0.0007 'International Tables Vol C Tables 4.2.6.8 and 6.1.1.4'
F F 0.0171 0.0103 'International Tables Vol C Tables 4.2.6.8 and 6.1.1.4'
N N 0.0061 0.0033 'International Tables Vol C Tables 4.2.6.8 and 6.1.1.4'
O O 0.0106 0.0060 'International Tables Vol C Tables 4.2.6.8 and 6.1.1.4'
Fe Fe 0.3463 0.8444 'International Tables Vol C Tables 4.2.6.8 and 6.1.1.4'

loop_
_geom_angle_atom_site_label_1
_geom_angle_atom_site_label_2
_geom_angle_atom_site_label_3
_geom_angle
N1 Fe1 N2 111.72(11)
N1 Fe1 N3 96.20(10)
N2 Fe1 N3 86.89(9)
N1 Fe1 N5 106.37(9)
N2 Fe1 N5 98.23(9)
N3 Fe1 N5 152.86(9)
N1 Fe1 N4 109.30(9)
N2 Fe1 N4 138.57(10)
N3 Fe1 N4 83.18(8)
N5 Fe1 N4 75.36(7)
O1 N1 Fe1 167.1(2)
O2 N2 Fe1 163.6(2)
O3 N3 Fe1 122.98(19)
C21 N4 C1 121.3(2)
C21 N4 Fe1 117.58(15)
C1 N4 Fe1 120.17(15)
C22 N5 C11 120.0(2)
C22 N5 Fe1 117.92(15)
C11 N5 Fe1 121.85(15)
C2 C1 C6 123.5(2)
C2 C1 N4 118.7(2)
C6 C1 N4 117.7(2)
C1 C2 C3 117.1(2)
C1 C2 C7 120.2(2)
C3 C2 C7 122.8(2)
C4 C3 C2 121.1(2)
C4 C3 H3 119.5
C2 C3 H3 119.5
C3 C4 C5 120.6(2)
C3 C4 H4 119.7
C5 C4 H4 119.7
C4 C5 C6 120.8(2)
C4 C5 H5 119.6
C6 C5 H5 119.6
C1 C6 C5 117.0(2)
C1 C6 C9 121.7(2)
C5 C6 C9 121.2(2)
C2 C7 C8 115.1(2)
C2 C7 H7A 108.5
C8 C7 H7A 108.5
C2 C7 H7B 108.5
C8 C7 H7B 108.5
H7A C7 H7B 107.5
C7 C8 H8A 109.5
C7 C8 H8B 109.5
H8A C8 H8B 109.5
C7 C8 H8C 109.5
H8A C8 H8C 109.5
H8B C8 H8C 109.5
C10 C9 C6 116.3(2)
C10 C9 H9A 108.2
C6 C9 H9A 108.2
C10 C9 H9B 108.2
C6 C9 H9B 108.2
H9A C9 H9B 107.4
C9 C10 H10A 109.5
C9 C10 H10B 109.5
H10A C10 H10B 109.5
C9 C10 H10C 109.5
H10A C10 H10C 109.5
H10B C10 H10C 109.5
C12 C11 C16 123.3(2)
C12 C11 N5 118.0(2)
C16 C11 N5 118.6(2)
C11 C12 C13 116.7(2)
C11 C12 C18 123.1(2)
C13 C12 C18 120.3(2)
C14 C13 C12 121.9(2)
C14 C13 H13 119.1
C12 C13 H13 119.1
C13 C14 C15 120.1(2)
C13 C14 H14 120.0
C15 C14 H14 120.0
C14 C15 C16 121.0(2)
C14 C15 H15 119.5
C16 C15 H15 119.5
C15 C16 C11 117.0(2)
C15 C16 C19 122.4(2)
C11 C16 C19 120.5(2)
C18 C17 H17A 109.5
C18 C17 H17B 109.5
H17A C17 H17B 109.5
C18 C17 H17C 109.5
H17A C17 H17C 109.5
H17B C17 H17C 109.5
C12 C18 C17 113.6(2)
C12 C18 H18A 108.9
C17 C18 H18A 108.9
C12 C18 H18B 108.9
C17 C18 H18B 108.9
H18A C18 H18B 107.7
C16 C19 C20 114.98(19)
C16 C19 H19A 108.5
C20 C19 H19A 108.5
C16 C19 H19B 108.5
C20 C19 H19B 108.5
H19A C19 H19B 107.5
C19 C20 H20A 109.5
C19 C20 H20B 109.5
H20A C20 H20B 109.5
C19 C20 H20C 109.5
H20A C20 H20C 109.5
H20B C20 H20C 109.5
N4 C21 C23 126.2(2)
N4 C21 C22 114.9(2)
C23 C21 C22 118.7(2)
N5 C22 C24 125.8(2)
N5 C22 C21 114.1(2)
C24 C22 C21 119.9(2)
C21 C23 H23A 109.5
C21 C23 H23B 109.5
H23A C23 H23B 109.5
C21 C23 H23C 109.5
H23A C23 H23C 109.5
H23B C23 H23C 109.5
C22 C24 H24A 109.5
C22 C24 H24B 109.5
H24A C24 H24B 109.5
C22 C24 H24C 109.5
H24A C24 H24C 109.5
H24B C24 H24C 109.5
F3 B1 F2 110.4(2)
F3 B1 F4 110.0(2)
F2 B1 F4 109.5(2)
F3 B1 F1 109.3(2)
F2 B1 F1 109.4(2)
F4 B1 F1 108.3(2)

loop_
_geom_bond_atom_site_label_1
_geom_bond_atom_site_label_2
_geom_bond_distance
Fe1 N1 1.683(2)
Fe1 N2 1.698(2)
Fe1 N3 2.062(2)
Fe1 N5 2.094(2)
Fe1 N4 2.102(2)
N1 O1 1.155(3)
N2 O2 1.158(3)
N3 O3 1.136(3)
N4 C21 1.271(3)
N4 C1 1.447(3)
N5 C22 1.282(3)
N5 C11 1.450(3)
C1 C2 1.399(3)
C1 C6 1.400(3)
C2 C3 1.400(3)
C2 C7 1.505(4)
C3 C4 1.382(4)
C3 H3 0.9500
C4 C5 1.387(4)
C4 H4 0.9500
C5 C6 1.404(3)
C5 H5 0.9500
C6 C9 1.511(4)
C7 C8 1.521(4)
C7 H7A 0.9900
C7 H7B 0.9900
C8 H8A 0.9800
C8 H8B 0.9800
C8 H8C 0.9800
C9 C10 1.506(4)
C9 H9A 0.9900
C9 H9B 0.9900
C10 H10A 0.9800
C10 H10B 0.9800
C10 H10C 0.9800
C11 C12 1.393(3)
C11 C16 1.408(3)
C12 C13 1.402(3)
C12 C18 1.514(3)
C13 C14 1.370(4)
C13 H13 0.9500
C14 C15 1.392(4)
C14 H14 0.9500
C15 C16 1.396(3)
C15 H15 0.9500
C16 C19 1.513(4)
C17 C18 1.519(4)
C17 H17A 0.9800
C17 H17B 0.9800
C17 H17C 0.9800
C18 H18A 0.9900
C18 H18B 0.9900
C19 C20 1.524(3)
C19 H19A 0.9900
C19 H19B 0.9900
C20 H20A 0.9800
C20 H20B 0.9800
C20 H20C 0.9800
C21 C23 1.489(3)
C21 C22 1.504(3)
C22 C24 1.491(3)
C23 H23A 0.9800
C23 H23B 0.9800
C23 H23C 0.9800
C24 H24A 0.9800
C24 H24B 0.9800
C24 H24C 0.9800
F1 B1 1.397(3)
F2 B1 1.387(3)
F3 B1 1.384(4)
F4 B1 1.388(3)
